data_1510375
loop_
_publ_author_name
'Axtell, E.A.'
'Kanatzidis, M.G.'

_publ_section_title
;
 First examples of gold thiocadmates: A2 Au2 Cd2 S4 (A = Rb, Cs) and K2
 Au4 Cd S4 : bright photoluminescence from new alkali metal/gold
 thiocadmates
;
_journal_name_full 'Chemistry - A European Journal'
_journal_page_first 2435
_journal_page_last 2441
_journal_paper_doi 10.1002/(SICI)1521-3765(19981204)4:12<2435::AID-CHEM2435>3.0.CO;2-V
_journal_volume 4
_journal_year 1998
_chemical_formula_sum 'Au2 Cd2 Cs2 S4'
_chemical_name_systematic 'Cs2 Au2 Cd2 S4'
_space_group_IT_number 67
_symmetry_space_group_name_Hall '-C 2a 2'
_symmetry_space_group_name_H-M 'C m m a'
_cell_angle_alpha 90
_cell_angle_beta 90
_cell_angle_gamma 90
_cell_formula_units_Z 2
_cell_length_a 6.5833
_cell_length_b 14.055
_cell_length_c 6.0369
_cell_volume 558.584
_citation_journal_id_ASTM CEUJED
_cod_data_source_file gold_457.cif
_cod_data_source_block Au2Cd2Cs2S4
_cod_database_code 1510375

loop_
_symmetry_equiv_pos_as_xyz
x,y,z
-x+1/2,-y,z
x,-y,-z
-x+1/2,y,-z
-x,-y,-z
x-1/2,y,-z
-x,y,z
x-1/2,-y,z
x+1/2,y+1/2,z
-x+1,-y+1/2,z
x+1/2,-y+1/2,-z
-x+1,y+1/2,-z
-x+1/2,-y+1/2,-z
x,y+1/2,-z
-x+1/2,y+1/2,z
x,-y+1/2,z

loop_
_atom_site_label
_atom_site_type_symbol
_atom_site_fract_x
_atom_site_fract_y
_atom_site_fract_z
_atom_site_occupancy
_atom_site_U_iso_or_equiv
Cd1 Cd+2 0.25 0.5 0.5 1 0.0
Au1 Au+1 0 0.5 0 1 0.0
S1 S-2 0 0.6087 0.2881 1 0.0
Cs1 Cs+1 0 0.25 0.2281 1 0.0
